data_7225699
loop_
_publ_author_name
'Guo, Xiao-Qing'
'Wang, Miao'
'Meng, Fei'
'Tang, Yan-Feng'
'Tian, Shu'
'Yang, Hua-Ling'
'Jiang, Guo-Qing'
'Zhu, Jin-Li'

_publ_section_title
;
 Rational design and synthesis of an amino-functionalized hydrogen-bonded
 network with an ACO zeolite-like topology for gas storage
;
_journal_issue 30
_journal_name_full CrystEngComm
_journal_page_first 5616
_journal_paper_doi 10.1039/C6CE01164K
_journal_volume 18
_journal_year 2016
_chemical_formula_moiety 'C60 H24 In8 N36 O48, H1.92 O, 6(H2 O)'
_chemical_formula_sum 'C60 H37.92 In8 N36 O55'
_chemical_formula_weight 3061.74
_chemical_name_systematic
; 
 ? 
;
_space_group_IT_number 223
_symmetry_cell_setting cubic
_symmetry_space_group_name_Hall '-P 4n 2 3'
_symmetry_space_group_name_H-M 'P m -3 n'
_atom_sites_solution_hydrogens geom
_atom_sites_solution_primary direct
_atom_sites_solution_secondary difmap
_audit_creation_method SHELXL-97
_audit_update_record
;
2016-06-23 deposited with the CCDC.
2016-06-24 downloaded from the CCDC.
;
_cell_angle_alpha 90.00
_cell_angle_beta 90.00
_cell_angle_gamma 90.00
_cell_formula_units_Z 2
_cell_length_a 20.1682(2)
_cell_length_b 20.1682(2)
_cell_length_c 20.1682(2)
_cell_measurement_reflns_used 198262
_cell_measurement_temperature 296(2)
_cell_measurement_theta_max 27.53
_cell_measurement_theta_min 1.43
_cell_volume 8203.54(14)
_computing_cell_refinement 'Bruker SMART'
_computing_data_collection 'Bruker SMART'
_computing_data_reduction 'Bruker SAINT'
_computing_molecular_graphics 'Bruker SHELXTL'
_computing_publication_material 'Bruker SHELXTL'
_computing_structure_refinement 'Bruker SHELXTL'
_computing_structure_solution 'Bruker SHELXTL'
_diffrn_ambient_temperature 296(2)
_diffrn_measured_fraction_theta_full 0.961
_diffrn_measured_fraction_theta_max 0.961
_diffrn_measurement_device_type 'Bruker Smart Aepex CCD area detector'
_diffrn_measurement_method 'phi and omega scans'
_diffrn_radiation_monochromator graphite
_diffrn_radiation_source 'fine-focus sealed tube'
_diffrn_radiation_type MoK\a
_diffrn_radiation_wavelength 0.71073
_diffrn_reflns_av_R_equivalents 0.0240
_diffrn_reflns_av_sigmaI/netI 0.0065
_diffrn_reflns_limit_h_max 24
_diffrn_reflns_limit_h_min -26
_diffrn_reflns_limit_k_max 26
_diffrn_reflns_limit_k_min -24
_diffrn_reflns_limit_l_max 26
_diffrn_reflns_limit_l_min -24
_diffrn_reflns_number 198262
_diffrn_reflns_theta_full 27.53
_diffrn_reflns_theta_max 27.53
_diffrn_reflns_theta_min 1.43
_exptl_absorpt_coefficient_mu 1.176
_exptl_absorpt_correction_T_max 0.889
_exptl_absorpt_correction_T_min 0.809
_exptl_absorpt_correction_type multi-scan
_exptl_absorpt_process_details '(SADABS; Bruker, 2000)'
_exptl_crystal_colour paleyellow
_exptl_crystal_density_diffrn 1.240
_exptl_crystal_density_method 'not measured'
_exptl_crystal_description polyhedral
_exptl_crystal_F_000 2963.8
_exptl_crystal_size_max 0.2
_exptl_crystal_size_mid 0.15
_exptl_crystal_size_min 0.1
_refine_diff_density_max 3.675
_refine_diff_density_min -3.675
_refine_diff_density_rms 0.281
_refine_ls_extinction_method none
_refine_ls_goodness_of_fit_ref 1.384
_refine_ls_hydrogen_treatment mixed
_refine_ls_matrix_type full
_refine_ls_number_parameters 66
_refine_ls_number_reflns 1720
_refine_ls_number_restraints 25
_refine_ls_restrained_S_all 1.439
_refine_ls_R_factor_all 0.0974
_refine_ls_R_factor_gt 0.0912
_refine_ls_shift/su_max 0.000
_refine_ls_shift/su_mean 0.000
_refine_ls_structure_factor_coef Fsqd
_refine_ls_weighting_details 'calc w=1/[\s^2^(Fo^2^)+(0.2000P)^2^+0.0000P] where P=(Fo^2^+2Fc^2^)/3'
_refine_ls_weighting_scheme calc
_refine_ls_wR_factor_gt 0.2921
_refine_ls_wR_factor_ref 0.3045
_reflns_number_gt 1394
_reflns_number_total 1720
_reflns_threshold_expression >2sigma(I)
_cod_data_source_file c6ce01164k2.cif
_cod_data_source_block jj_sq_d
_cod_depositor_comments 'Adding full bibliography for 7225699.cif.'
_cod_original_cell_volume 8203.5(2)
_cod_original_sg_symbol_Hall '-P 4n 2 3 '
_cod_original_sg_symbol_H-M 'P m -3 n  '
_cod_database_code 7225699

loop_
_symmetry_equiv_pos_as_xyz
'x, y, z'
'-x, -y, z'
'-x, y, -z'
'x, -y, -z'
'z, x, y'
'z, -x, -y'
'-z, -x, y'
'-z, x, -y'
'y, z, x'
'-y, z, -x'
'y, -z, -x'
'-y, -z, x'
'y+1/2, x+1/2, -z+1/2'
'-y+1/2, -x+1/2, -z+1/2'
'y+1/2, -x+1/2, z+1/2'
'-y+1/2, x+1/2, z+1/2'
'x+1/2, z+1/2, -y+1/2'
'-x+1/2, z+1/2, y+1/2'
'-x+1/2, -z+1/2, -y+1/2'
'x+1/2, -z+1/2, y+1/2'
'z+1/2, y+1/2, -x+1/2'
'z+1/2, -y+1/2, x+1/2'
'-z+1/2, y+1/2, x+1/2'
'-z+1/2, -y+1/2, -x+1/2'
'-x, -y, -z'
'x, y, -z'
'x, -y, z'
'-x, y, z'
'-z, -x, -y'
'-z, x, y'
'z, x, -y'
'z, -x, y'
'-y, -z, -x'
'y, -z, x'
'-y, z, x'
'y, z, -x'
'-y-1/2, -x-1/2, z-1/2'
'y-1/2, x-1/2, z-1/2'
'-y-1/2, x-1/2, -z-1/2'
'y-1/2, -x-1/2, -z-1/2'
'-x-1/2, -z-1/2, y-1/2'
'x-1/2, -z-1/2, -y-1/2'
'x-1/2, z-1/2, y-1/2'
'-x-1/2, z-1/2, -y-1/2'
'-z-1/2, -y-1/2, x-1/2'
'-z-1/2, y-1/2, -x-1/2'
'z-1/2, -y-1/2, -x-1/2'
'z-1/2, y-1/2, x-1/2'

loop_
_atom_site_label
_atom_site_type_symbol
_atom_site_fract_x
_atom_site_fract_y
_atom_site_fract_z
_atom_site_U_iso_or_equiv
_atom_site_adp_type
_atom_site_occupancy
_atom_site_symmetry_multiplicity
_atom_site_calc_flag
_atom_site_refinement_flags
C1 C 0.0000 0.1398(3) 0.1557(3) 0.0425(11) Uani 1 2 d SDU
C2 C 0.1844(2) 0.03395(17) 0.23537(17) 0.0433(9) Uani 1 1 d U
C3 C 0.2029(2) 0.08561(14) 0.28568(17) 0.0451(9) Uani 1 1 d U
In1 In 0.16499(2) 0.16499(2) 0.16499(2) 0.0287(5) Uani 1 3 d S
N1 N 0.0550(3) 0.1752(2) 0.1647(2) 0.0406(11) Uani 1 1 d U
N2 N 0.0000 0.1013(3) 0.1025(3) 0.0610(16) Uani 1 2 d SDU
H2A H 0.0372 0.0844 0.0858 0.091 Uiso 0.50 1 d PR
H2B H -0.0347 0.0839 0.0816 0.091 Uiso 0.50 1 d PR
O1 O 0.1930(2) 0.14528(14) 0.26799(13) 0.0636(11) Uani 1 1 d .
O2 O 0.2222(2) 0.06647(14) 0.34341(14) 0.0898(17) Uani 1 1 d .
O3 O 1.0000 1.0000 1.0000 0.046(5) Uani 1 24 d S
H3A H 1.0000 0.9611 1.0161 0.068 Uiso 0.08 2 d SPR
H3B H 0.9656 1.0054 0.9763 0.068 Uiso 0.04 1 d PR
O4 O 1.0000 0.0000 0.316(2) 0.195(13) Uani 1 4 d S
H4A H 0.9801 -0.0296 0.2938 0.292 Uiso 0.25 1 d PR
H4C H 0.9776 0.0357 0.3156 0.292 Uiso 0.25 1 d PR

loop_
_atom_site_aniso_label
_atom_site_aniso_U_11
_atom_site_aniso_U_22
_atom_site_aniso_U_33
_atom_site_aniso_U_23
_atom_site_aniso_U_13
_atom_site_aniso_U_12
C1 0.033(2) 0.042(2) 0.052(2) -0.0027(18) 0.000 0.000
C2 0.069(2) 0.0295(15) 0.0313(16) -0.0019(12) -0.0146(15) 0.0004(14)
C3 0.073(2) 0.0293(15) 0.0331(16) -0.0001(12) -0.0132(15) -0.0007(14)
In1 0.0287(5) 0.0287(5) 0.0287(5) 0.00182(11) 0.00182(11) 0.00182(11)
N1 0.030(2) 0.0409(16) 0.051(2) -0.0039(14) 0.0007(12) 0.0034(13)
N2 0.053(3) 0.059(2) 0.072(3) -0.005(3) 0.000 0.000
O1 0.110(3) 0.0403(16) 0.0399(17) -0.0047(12) -0.0165(16) -0.0065(18)
O2 0.189(5) 0.0353(16) 0.0455(18) -0.0029(12) -0.039(2) -0.0103(19)
O3 0.046(5) 0.046(5) 0.046(5) 0.000 0.000 0.000
O4 0.17(2) 0.23(3) 0.18(3) 0.000 0.000 0.000

loop_
_atom_type_symbol
_atom_type_description
_atom_type_scat_dispersion_real
_atom_type_scat_dispersion_imag
_atom_type_scat_source
C C 0.0033 0.0016 'International Tables Vol C Tables 4.2.6.8 and 6.1.1.4'
H H 0.0000 0.0000 'International Tables Vol C Tables 4.2.6.8 and 6.1.1.4'
N N 0.0061 0.0033 'International Tables Vol C Tables 4.2.6.8 and 6.1.1.4'
O O 0.0106 0.0060 'International Tables Vol C Tables 4.2.6.8 and 6.1.1.4'
In In -0.7276 1.3100 'International Tables Vol C Tables 4.2.6.8 and 6.1.1.4'

loop_
_geom_angle_atom_site_label_1
_geom_angle_atom_site_label_2
_geom_angle_atom_site_label_3
_geom_angle
_geom_angle_site_symmetry_1
_geom_angle_site_symmetry_3
N1 C1 N1 112.8(7) . 28
N1 C1 N2 115.1(4) . .
N1 C1 N2 115.1(4) 28 .
N1 C2 C2 108.4(3) 5 27
N1 C2 C3 117.7(4) 5 .
C2 C2 C3 133.95(19) 27 .
O2 C3 O1 125.8(3) . .
O2 C3 C2 118.6(3) . .
O1 C3 C2 115.4(3) . .
O1 In1 O1 88.51(12) 9 5
O1 In1 O1 88.51(12) 9 .
O1 In1 O1 88.51(12) 5 .
O1 In1 N1 74.47(15) 9 .
O1 In1 N1 156.99(15) 5 .
O1 In1 N1 106.05(15) . .
O1 In1 N1 156.99(15) 9 5
O1 In1 N1 106.05(15) 5 5
O1 In1 N1 74.47(15) . 5
N1 In1 N1 95.14(19) . 5
O1 In1 N1 106.05(15) 9 9
O1 In1 N1 74.47(15) 5 9
O1 In1 N1 156.99(15) . 9
N1 In1 N1 95.14(19) . 9
N1 In1 N1 95.14(19) 5 9
C2 N1 C1 105.2(5) 9 .
C2 N1 In1 113.4(4) 9 .
C1 N1 In1 141.3(5) . .
C3 O1 In1 118.6(2) . .

loop_
_geom_bond_atom_site_label_1
_geom_bond_atom_site_label_2
_geom_bond_distance
_geom_bond_site_symmetry_2
C1 N1 1.331(7) .
C1 N1 1.331(7) 28
C1 N2 1.324(8) .
C2 N1 1.346(6) 5
C2 C2 1.369(7) 27
C2 C3 1.501(4) .
C3 O2 1.287(4) .
C3 O1 1.271(4) .
In1 O1 2.189(3) 9
In1 O1 2.189(3) 5
In1 O1 2.189(3) .
In1 N1 2.228(6) .
In1 N1 2.228(6) 5
In1 N1 2.228(6) 9
N1 C2 1.346(6) 9

loop_
_platon_squeeze_void_nr
_platon_squeeze_void_average_x
_platon_squeeze_void_average_y
_platon_squeeze_void_average_z
_platon_squeeze_void_volume
_platon_squeeze_void_count_electrons
_platon_squeeze_void_content
1 -0.037 -0.071 0.473 3757 1984 ' '
